data_1565835
loop_
_publ_author_name
'L\'opez-Cabrelles, Javier'
'Miguel-Casa\~n, Eugenia'
'Esteve-Rochina, Mar\'ia'
'Andres-Garcia, Eduardo'
'Vit\'orica-Yrez\'abal, I\~nigo J.'
'Calbo, Joaqu\'in'
'M\'inguez Espallargas, Guillermo'

_publ_section_title
;
 Multivariate sodalite zeolitic imidazolate frameworks: a direct
 solvent-free synthesis
;
_journal_issue 3
_journal_name_full 'Chemical Science'
_journal_page_first 842
_journal_page_last 847
_journal_paper_doi 10.1039/D1SC04779E
_journal_volume 13
_journal_year 2022
_chemical_absolute_configuration ad
_chemical_formula_moiety 'C10 H11 Fe N4'
_chemical_formula_sum 'C10 H11 Fe N4'
_chemical_formula_weight 243.08
_space_group_crystal_system cubic
_space_group_IT_number 217
_space_group_name_Hall 'I -4 2 3'
_space_group_name_H-M_alt 'I -4 3 m'
_atom_sites_solution_hydrogens mixed
_atom_sites_solution_primary dual
_audit_creation_date 2021-07-08
_audit_creation_method
;
Olex2 1.3
(compiled 2020.11.12 svn.r5f609507 for OlexSys, GUI svn.r6272)
;
_audit_update_record
;
2021-07-08 deposited with the CCDC.	2021-12-20 downloaded from the CCDC.
;
_cell_angle_alpha 90
_cell_angle_beta 90
_cell_angle_gamma 90
_cell_formula_units_Z 12
_cell_length_a 17.1728(6)
_cell_length_b 17.1728(6)
_cell_length_c 17.1728(6)
_cell_measurement_reflns_used 1902
_cell_measurement_temperature 119.5(8)
_cell_measurement_theta_max 16.8580
_cell_measurement_theta_min 3.3440
_cell_volume 5064.3(3)
_computing_cell_refinement 'CrysAlisPro 1.171.40.84a (Rigaku OD, 2020)'
_computing_data_collection 'CrysAlisPro 1.171.40.84a (Rigaku OD, 2020)'
_computing_data_reduction 'CrysAlisPro 1.171.40.84a (Rigaku OD, 2020)'
_computing_molecular_graphics 'Olex2 1.3 (Dolomanov et al., 2009)'
_computing_publication_material 'Olex2 1.3 (Dolomanov et al., 2009)'
_computing_structure_refinement 'SHELXL 2018/3 (Sheldrick, 2015)'
_computing_structure_solution 'SHELXT 2018/2 (Sheldrick, 2018)'
_diffrn_ambient_environment N~2~
_diffrn_ambient_temperature 119.5(8)
_diffrn_detector 'CCD plate'
_diffrn_detector_area_resol_mean 16.0267
_diffrn_detector_type Sapphire3
_diffrn_measured_fraction_theta_full 0.996
_diffrn_measured_fraction_theta_max 0.996
_diffrn_measurement_details
;
List of Runs (angles in degrees, time in seconds):

  # Type    Start    End  Width  t~exp~   \w     \q     \k     \f   Frames
#--------------------------------------------------------------------------
  1  \w    -42.00  15.00   1.00   30.00    --  -14.89 -77.00  30.00   57
  2  \w    -41.00  15.00   1.00   30.00    --  -14.89 -77.00 -60.00   56
  3  \w    -88.00  56.00   1.00   30.00    --  -14.89   0.00-120.00  144
  4  \w    -74.00 -35.00   1.00   30.00    --  -14.89 127.00-153.39   39
  5  \w    -40.00  58.00   1.00   30.00    --  -14.89  38.00 -60.00   98
  6  \w     -6.00  85.00   1.00   30.00    --   15.83  57.00-180.00   91
  7  \w     -4.00  85.00   1.00   30.00    --   15.83  57.00 -90.00   89
  8  \w    -27.00  46.00   1.00   30.00    --   15.83 -77.00  30.00   73
;
_diffrn_measurement_device 'four-circle diffractometer'
_diffrn_measurement_device_type 'SuperNova, Single source at offset/far, Sapphire3'
_diffrn_measurement_method '\w scans'
_diffrn_orient_matrix_type 'CrysAlisPro convention (1999,Acta A55,543-557)'
_diffrn_orient_matrix_UB_11 -0.0403714000
_diffrn_orient_matrix_UB_12 0.0023788000
_diffrn_orient_matrix_UB_13 0.0084555000
_diffrn_orient_matrix_UB_21 0.0067567000
_diffrn_orient_matrix_UB_22 -0.0168148000
_diffrn_orient_matrix_UB_23 0.0371694000
_diffrn_orient_matrix_UB_31 0.0055937000
_diffrn_orient_matrix_UB_32 0.0375557000
_diffrn_orient_matrix_UB_33 0.0161044000
_diffrn_radiation_monochromator mirror
_diffrn_radiation_probe x-ray
_diffrn_radiation_type 'Mo K\a'
_diffrn_radiation_wavelength 0.71073
_diffrn_reflns_av_R_equivalents 0.1646
_diffrn_reflns_av_unetI/netI 0.0412
_diffrn_reflns_Laue_measured_fraction_full 0.996
_diffrn_reflns_Laue_measured_fraction_max 0.996
_diffrn_reflns_limit_h_max 20
_diffrn_reflns_limit_h_min -20
_diffrn_reflns_limit_k_max 20
_diffrn_reflns_limit_k_min -20
_diffrn_reflns_limit_l_max 20
_diffrn_reflns_limit_l_min -20
_diffrn_reflns_number 29016
_diffrn_reflns_point_group_measured_fraction_full 0.998
_diffrn_reflns_point_group_measured_fraction_max 0.998
_diffrn_reflns_theta_full 24.965
_diffrn_reflns_theta_max 24.965
_diffrn_reflns_theta_min 2.905
_diffrn_source 'micro-focus sealed X-ray tube'
_diffrn_source_type 'SuperNova (Mo) X-ray Source'
_exptl_absorpt_coefficient_mu 0.874
_exptl_absorpt_correction_T_max 1.00000
_exptl_absorpt_correction_T_min 0.95493
_exptl_absorpt_correction_type multi-scan
_exptl_absorpt_process_details
;
CrysAlisPro 1.171.40.84a (Rigaku Oxford Diffraction, 2020)
Empirical absorption correction using spherical harmonics,
implemented in SCALE3 ABSPACK scaling algorithm.
;
_exptl_crystal_colour 'clear light yellow'
_exptl_crystal_colour_lustre clear
_exptl_crystal_colour_modifier light
_exptl_crystal_colour_primary yellow
_exptl_crystal_density_diffrn 0.956
_exptl_crystal_description cube
_exptl_crystal_F_000 1500
_exptl_crystal_size_max 0.17
_exptl_crystal_size_mid 0.16
_exptl_crystal_size_min 0.16
_refine_diff_density_max 0.250
_refine_diff_density_min -0.262
_refine_diff_density_rms 0.040
_refine_ls_abs_structure_details
;
 Refined as an inversion twin.
;
_refine_ls_abs_structure_Flack 0.12(8)
_refine_ls_extinction_method none
_refine_ls_goodness_of_fit_ref 1.041
_refine_ls_hydrogen_treatment constr
_refine_ls_matrix_type full
_refine_ls_number_parameters 56
_refine_ls_number_reflns 863
_refine_ls_number_restraints 39
_refine_ls_restrained_S_all 1.046
_refine_ls_R_factor_all 0.0745
_refine_ls_R_factor_gt 0.0538
_refine_ls_shift/su_max 0.000
_refine_ls_shift/su_mean 0.000
_refine_ls_structure_factor_coef Fsqd
_refine_ls_weighting_details 'w=1/[\s^2^(Fo^2^)+(0.0623P)^2^] where P=(Fo^2^+2Fc^2^)/3'
_refine_ls_weighting_scheme calc
_refine_ls_wR_factor_gt 0.1108
_refine_ls_wR_factor_ref 0.1187
_reflns_Friedel_coverage 0.805
_reflns_Friedel_fraction_full 1.000
_reflns_Friedel_fraction_max 1.000
_reflns_number_gt 637
_reflns_number_total 863
_reflns_threshold_expression 'I > 2\s(I)'
_cod_data_source_file d1sc04779e2.cif
_cod_data_source_block sx899b
_cod_depositor_comments 'Adding full bibliography for 1565835--1565836.cif.'
_cod_original_cell_volume 5064.3(6)
_cod_database_code 1565835
_shelx_shelxl_version_number 2018/3
_shelx_space_group_comment
;
The symmetry employed for this shelxl refinement is uniquely defined
by the following loop, which should always be used as a source of
symmetry information in preference to the above space-group names.
They are only intended as comments.
;
_shelx_estimated_absorpt_t_max 0.873
_shelx_estimated_absorpt_t_min 0.866
_reflns_odcompleteness_completeness 99.58
_reflns_odcompleteness_iscentric 1
_reflns_odcompleteness_theta 24.97
_olex2_refinement_description
;
1. Twinned data refinement
 Scales: 0.88(8)
 0.12(8)
2. Fixed Uiso
 At 1.2 times of:
  All C(H) groups
 At 1.5 times of:
  All C(H,H,H) groups
3. Restrained distances
 C3-C5 = C6-C5
 1.39 with sigma of 0.002
 C6_$2-C6_$3
 1.39 with sigma of 0.02
4. Restrained planarity
 C3, C3_$1, C5_$1, C6_$1, C6, C5
 with sigma of 0.1
5. Uiso/Uaniso restraints and constraints
C5 \\sim C6: within 2A with sigma of 0.04 and sigma for terminal atoms of 0.08
within 2A
6. Rigid body (RIGU) restrains
 C4, C2, N1, C3, C5, C6
 with sigma for 1-2 distances of 0.002 and sigma for 1-3 distances of 0.002
7. Others
 Fixed Sof: H3(0.75) C4(0.5) H4A(0.5) H4B(0.5) H4C(0.5) C6(0.25) H6(0.25)
 C5(0.25) H5(0.25)
8.a Riding coordinates:
 C6(H6)
8.b Aromatic/amide H refined with riding coordinates:
 C3(H3), C5(H5)
8.c Idealised Me refined as rotating group:
 C4(H4A,H4B,H4C)
;
_smtbx_masks_special_details
;
A solvent mask was calculated and 474 electrons were 
found in a volume of 1804\%A^3^ in 1 void per unit cell. 
This is consistent with the presence of 
4[H2O] per Asymmetric Unit 
which account for 480 electrons 
per unit cell.
;
_smtbx_masks_void_probe_radius 1.2
_smtbx_masks_void_truncation_radius 1.2
_olex2_submission_special_instructions 'No special instructions were received'
_oxdiff_exptl_absorpt_empirical_details
;
Empirical correction (ABSPACK) includes:
- Absorption correction using spherical harmonics
- Frame scaling
;
_oxdiff_exptl_absorpt_empirical_full_max 1.112
_oxdiff_exptl_absorpt_empirical_full_min 0.943

loop_
_space_group_symop_operation_xyz
'x, y, z'
'-x, -y, z'
'-x, y, -z'
'x, -y, -z'
'z, x, y'
'z, -x, -y'
'-z, -x, y'
'-z, x, -y'
'y, z, x'
'-y, z, -x'
'y, -z, -x'
'-y, -z, x'
'y, x, z'
'-y, -x, z'
'y, -x, -z'
'-y, x, -z'
'x, z, y'
'-x, z, -y'
'-x, -z, y'
'x, -z, -y'
'z, y, x'
'z, -y, -x'
'-z, y, -x'
'-z, -y, x'
'x+1/2, y+1/2, z+1/2'
'-x+1/2, -y+1/2, z+1/2'
'-x+1/2, y+1/2, -z+1/2'
'x+1/2, -y+1/2, -z+1/2'
'z+1/2, x+1/2, y+1/2'
'z+1/2, -x+1/2, -y+1/2'
'-z+1/2, -x+1/2, y+1/2'
'-z+1/2, x+1/2, -y+1/2'
'y+1/2, z+1/2, x+1/2'
'-y+1/2, z+1/2, -x+1/2'
'y+1/2, -z+1/2, -x+1/2'
'-y+1/2, -z+1/2, x+1/2'
'y+1/2, x+1/2, z+1/2'
'-y+1/2, -x+1/2, z+1/2'
'y+1/2, -x+1/2, -z+1/2'
'-y+1/2, x+1/2, -z+1/2'
'x+1/2, z+1/2, y+1/2'
'-x+1/2, z+1/2, -y+1/2'
'-x+1/2, -z+1/2, y+1/2'
'x+1/2, -z+1/2, -y+1/2'
'z+1/2, y+1/2, x+1/2'
'z+1/2, -y+1/2, -x+1/2'
'-z+1/2, y+1/2, -x+1/2'
'-z+1/2, -y+1/2, x+1/2'

loop_
_atom_site_label
_atom_site_type_symbol
_atom_site_fract_x
_atom_site_fract_y
_atom_site_fract_z
_atom_site_U_iso_or_equiv
_atom_site_adp_type
_atom_site_occupancy
_atom_site_site_symmetry_order
_atom_site_calc_flag
_atom_site_refinement_flags_posn
_atom_site_refinement_flags_adp
_atom_site_refinement_flags_occupancy
_atom_site_disorder_assembly
_atom_site_disorder_group
Fe1 Fe -0.500000 -0.250000 -1.000000 0.0684(7) Uani 1 4 d S T P . .
C2 C -0.6241(3) -0.3759(3) -0.9963(7) 0.059(2) Uani 1 2 d S T P . .
N1 N -0.5847(3) -0.3233(3) -1.0395(3) 0.0708(15) Uani 1 1 d . . . . .
C3 C -0.6146(4) -0.3289(5) -1.1141(4) 0.084(2) Uani 1 1 d D . . . .
H3 H -0.599093 -0.299468 -1.156791 0.100 Uiso 0.75 1 calc R U P A 2
C4 C -0.613(2) -0.3965(19) -0.9158(6) 0.078(7) Uani 0.5 1 d . . P B -1
H4A H -0.644850 -0.441174 -0.903713 0.117 Uiso 0.5 1 calc R U P B -1
H4B H -0.628841 -0.353628 -0.883393 0.117 Uiso 0.5 1 calc R U P B -1
H4C H -0.559662 -0.408490 -0.906587 0.117 Uiso 0.5 1 calc R U P B -1
C6 C -0.6252(9) -0.3178(8) -1.2554(10) 0.049(5) Uani 0.25 1 d D U P C -1
H6 H -0.615450 -0.289418 -1.300501 0.058 Uiso 0.25 1 d R U P C -1
C5 C -0.5883(10) -0.3010(11) -1.1854(6) 0.071(7) Uani 0.25 1 d D U P C -1
H5 H -0.544102 -0.269814 -1.186251 0.085 Uiso 0.25 1 calc R U P C -1

loop_
_atom_site_aniso_label
_atom_site_aniso_U_11
_atom_site_aniso_U_22
_atom_site_aniso_U_33
_atom_site_aniso_U_23
_atom_site_aniso_U_13
_atom_site_aniso_U_12
Fe1 0.0714(8) 0.0625(11) 0.0714(8) 0.000 0.000 0.000
C2 0.060(3) 0.060(3) 0.056(4) -0.003(3) 0.003(3) 0.009(3)
N1 0.065(3) 0.082(3) 0.066(3) 0.010(3) -0.012(2) -0.004(3)
C3 0.091(5) 0.086(5) 0.073(4) 0.038(4) -0.024(4) -0.022(4)
C4 0.13(3) 0.039(12) 0.066(5) 0.005(7) -0.008(8) -0.017(8)
C6 0.052(11) 0.025(9) 0.068(7) 0.001(9) -0.017(9) 0.012(9)
C5 0.075(14) 0.068(15) 0.071(6) 0.023(8) -0.026(7) -0.040(13)

loop_
_atom_type_symbol
_atom_type_description
_atom_type_scat_dispersion_real
_atom_type_scat_dispersion_imag
_atom_type_scat_source
C C 0.0033 0.0016 'International Tables Vol C Tables 4.2.6.8 and 6.1.1.4'
H H 0.0000 0.0000 'International Tables Vol C Tables 4.2.6.8 and 6.1.1.4'
Fe Fe 0.3463 0.8444 'International Tables Vol C Tables 4.2.6.8 and 6.1.1.4'
N N 0.0061 0.0033 'International Tables Vol C Tables 4.2.6.8 and 6.1.1.4'

loop_
_geom_angle_atom_site_label_1
_geom_angle_atom_site_label_2
_geom_angle_atom_site_label_3
_geom_angle
_geom_angle_site_symmetry_1
_geom_angle_site_symmetry_3
_geom_angle_publ_flag
N1 Fe1 N1 112.38(15) . 46_543 ?
N1 Fe1 N1 103.8(3) 46_543 48_344 ?
N1 Fe1 N1 112.38(15) 46_543 3_453 ?
N1 Fe1 N1 112.38(15) 48_344 3_453 ?
N1 Fe1 N1 103.8(3) . 3_453 ?
N1 Fe1 N1 112.38(15) . 48_344 ?
N1 C2 N1 111.6(10) 14_445 . ?
N1 C2 C4 119(2) 14_445 . ?
N1 C2 C4 129(2) . . ?
C2 N1 Fe1 126.0(5) . . ?
C2 N1 C3 106.1(7) . . ?
C3 N1 Fe1 128.0(5) . . ?
N1 C3 H3 125.9 . . ?
N1 C3 C5 132.2(9) . . ?
C3 C3 N1 108.1(4) 14_445 . ?
C3 C3 H3 125.9 14_445 . ?
C3 C3 C5 118.2(8) 14_445 . ?
C2 C4 H4A 109.5 . . ?
C2 C4 H4B 109.5 . . ?
C2 C4 H4C 109.5 . . ?
H4A C4 H4B 109.5 . . ?
H4A C4 H4C 109.5 . . ?
H4B C4 H4C 109.5 . . ?
C6 C6 H6 119.9 14_445 . ?
C6 C6 C5 117.9(8) 14_445 . ?
C5 C6 H6 122.0 . . ?
C3 C5 H5 118.5 . . ?
C6 C5 C3 122.9(15) . . ?
C6 C5 H5 118.5 . . ?

loop_
_geom_bond_atom_site_label_1
_geom_bond_atom_site_label_2
_geom_bond_distance
_geom_bond_site_symmetry_2
_geom_bond_publ_flag
Fe1 N1 2.040(6) . ?
Fe1 N1 2.040(6) 48_344 ?
Fe1 N1 2.040(6) 46_543 ?
Fe1 N1 2.040(6) 3_453 ?
C2 N1 1.350(7) 14_445 ?
C2 N1 1.350(7) . ?
C2 C4 1.438(15) . ?
N1 C3 1.383(7) . ?
C3 C3 1.372(15) 14_445 ?
C3 H3 0.9300 . ?
C3 C5 1.390(3) . ?
C4 H4A 0.9600 . ?
C4 H4B 0.9600 . ?
C4 H4C 0.9600 . ?
C6 C6 1.38(2) 14_445 ?
C6 H6 0.9299 . ?
C6 C5 1.389(3) . ?
C5 H5 0.9300 . ?

loop_
_geom_torsion_atom_site_label_1
_geom_torsion_atom_site_label_2
_geom_torsion_atom_site_label_3
_geom_torsion_atom_site_label_4
_geom_torsion
_geom_torsion_site_symmetry_1
_geom_torsion_site_symmetry_2
_geom_torsion_site_symmetry_3
_geom_torsion_site_symmetry_4
_geom_torsion_publ_flag
Fe1 N1 C3 C3 -179.4(3) . . . 14_445 ?
Fe1 N1 C3 C5 15.0(16) . . . . ?
C2 N1 C3 C3 -0.4(5) . . . 14_445 ?
C2 N1 C3 C5 -166.1(14) . . . . ?
N1 C2 N1 Fe1 179.7(2) 14_445 . . . ?
N1 C2 N1 C3 0.8(8) 14_445 . . . ?
N1 C3 C5 C6 175.6(13) . . . . ?
C3 C3 C5 C6 11(2) 14_445 . . . ?
C4 C2 N1 Fe1 -4.3(11) . . . . ?
C4 C2 N1 C3 176.7(9) . . . . ?
C6 C6 C5 C3 -11(2) 14_445 . . . ?

loop_
_twin_individual_id
_twin_individual_mass_fraction_refined
1 0.88(8)
2 0.12(8)

loop_
_smtbx_masks_void_nr
_smtbx_masks_void_average_x
_smtbx_masks_void_average_y
_smtbx_masks_void_average_z
_smtbx_masks_void_volume
_smtbx_masks_void_count_electrons
_smtbx_masks_void_content
1 0.000 0.000 0.000 901.5 236.6 '24 water'
2 0.000 0.000 0.500 8.8 0.0 ?
3 0.000 0.500 0.000 8.8 0.0 ?
4 0.000 0.500 0.500 8.8 0.0 ?
5 0.500 0.500 0.500 901.5 236.6 '24 water'
6 0.500 0.000 0.000 8.8 0.0 ?
7 0.500 0.000 0.500 8.8 0.0 ?
8 0.500 0.500 0.000 8.8 0.0 ?
